data_7006991
loop_
_publ_author_name
'Wang, Hai-Yu'
'Meng, Xia'
'Jin, Guo-Xin'

_publ_section_title
;
 Synthesis, molecular structure and norbornene polymerization behavior
 of three-coordinate nickel(I) complexes with chelating anilido-imine
 ligands.
;
_journal_issue 21
_journal_name_full 'Dalton transactions (Cambridge, England : 2003)'
_journal_page_first 2579
_journal_page_last 2585
_journal_paper_doi 10.1039/b516203c
_journal_year 2006
_chemical_formula_sum 'C45 H46 N2 Ni P'
_chemical_formula_weight 704.52
_chemical_name_systematic
;
?
;
_space_group_IT_number 14
_symmetry_cell_setting monoclinic
_symmetry_space_group_name_Hall '-P 2yn'
_symmetry_space_group_name_H-M 'P 1 21/n 1'
_atom_sites_solution_hydrogens geom
_atom_sites_solution_primary direct
_atom_sites_solution_secondary difmap
_audit_creation_method SHELXL-97
_cell_angle_alpha 90.00
_cell_angle_beta 102.793(5)
_cell_angle_gamma 90.00
_cell_formula_units_Z 4
_cell_length_a 12.006(5)
_cell_length_b 17.966(7)
_cell_length_c 18.475(7)
_cell_measurement_reflns_used 16015
_cell_measurement_temperature 293(2)
_cell_measurement_theta_max 25.01
_cell_measurement_theta_min 1.85
_cell_volume 3886(3)
_computing_cell_refinement 'Bruker SMART'
_computing_data_collection 'Bruker SMART'
_computing_data_reduction 'Bruker SHELXTL'
_computing_molecular_graphics 'Bruker SHELXTL'
_computing_publication_material 'Bruker SHELXTL'
_computing_structure_refinement 'SHELXL-97 (Sheldrick, 1997)'
_computing_structure_solution 'SHELXS-97 (Sheldrick, 1990)'
_diffrn_ambient_temperature 293(2)
_diffrn_measured_fraction_theta_full 0.998
_diffrn_measured_fraction_theta_max 0.998
_diffrn_measurement_device_type 'CCD area detector'
_diffrn_measurement_method 'phi and omega scans'
_diffrn_radiation_monochromator graphite
_diffrn_radiation_source 'fine-focus sealed tube'
_diffrn_radiation_type MoK\a
_diffrn_radiation_wavelength 0.71073
_diffrn_reflns_av_R_equivalents 0.0238
_diffrn_reflns_av_sigmaI/netI 0.0325
_diffrn_reflns_limit_h_max 13
_diffrn_reflns_limit_h_min -14
_diffrn_reflns_limit_k_max 19
_diffrn_reflns_limit_k_min -21
_diffrn_reflns_limit_l_max 21
_diffrn_reflns_limit_l_min -21
_diffrn_reflns_number 16015
_diffrn_reflns_theta_full 25.01
_diffrn_reflns_theta_max 25.01
_diffrn_reflns_theta_min 1.85
_exptl_absorpt_coefficient_mu 0.573
_exptl_absorpt_correction_T_max 0.9449
_exptl_absorpt_correction_T_min 0.8940
_exptl_absorpt_correction_type none
_exptl_absorpt_process_details sadabs
_exptl_crystal_colour red
_exptl_crystal_density_diffrn 1.204
_exptl_crystal_density_method 'not measured'
_exptl_crystal_description block
_exptl_crystal_F_000 1492
_exptl_crystal_size_max 0.20
_exptl_crystal_size_mid 0.15
_exptl_crystal_size_min 0.10
_refine_diff_density_max 0.498
_refine_diff_density_min -0.186
_refine_diff_density_rms 0.051
_refine_ls_extinction_method none
_refine_ls_goodness_of_fit_ref 1.030
_refine_ls_hydrogen_treatment mixed
_refine_ls_matrix_type full
_refine_ls_number_parameters 448
_refine_ls_number_reflns 6851
_refine_ls_number_restraints 0
_refine_ls_restrained_S_all 1.030
_refine_ls_R_factor_all 0.0587
_refine_ls_R_factor_gt 0.0421
_refine_ls_shift/su_max 0.001
_refine_ls_shift/su_mean 0.000
_refine_ls_structure_factor_coef Fsqd
_refine_ls_weighting_details 'calc w=1/[\s^2^(Fo^2^)+(0.0630P)^2^+1.3684P] where P=(Fo^2^+2Fc^2^)/3'
_refine_ls_weighting_scheme calc
_refine_ls_wR_factor_gt 0.1076
_refine_ls_wR_factor_ref 0.1182
_reflns_number_gt 5354
_reflns_number_total 6851
_reflns_threshold_expression >2sigma(I)
_cod_data_source_file b516203c.txt
_cod_data_source_block f50319a
_cod_original_sg_symbol_H-M P21/n
_cod_database_code 7006991

loop_
_symmetry_equiv_pos_as_xyz
'x, y, z'
'-x+1/2, y+1/2, -z+1/2'
'-x, -y, -z'
'x-1/2, -y-1/2, z-1/2'

loop_
_atom_site_label
_atom_site_type_symbol
_atom_site_fract_x
_atom_site_fract_y
_atom_site_fract_z
_atom_site_U_iso_or_equiv
_atom_site_adp_type
_atom_site_occupancy
_atom_site_symmetry_multiplicity
_atom_site_calc_flag
_atom_site_refinement_flags
_atom_site_disorder_assembly
_atom_site_disorder_group
Ni1 Ni 0.09987(2) 0.672055(18) 0.231109(17) 0.04060(12) Uani 1 1 d . . .
P1 P 0.24611(6) 0.73969(4) 0.28942(4) 0.04822(19) Uani 1 1 d . . .
N2 N 0.13862(16) 0.60612(11) 0.15773(11) 0.0410(5) Uani 1 1 d . . .
N1 N -0.05257(15) 0.63737(11) 0.21904(10) 0.0360(4) Uani 1 1 d . . .
C7 C 0.0716(2) 0.55335(14) 0.12575(12) 0.0407(6) Uani 1 1 d . . .
H1 H 0.1003 0.5231 0.0933 0.049 Uiso 1 1 calc R . .
C6 C -0.04067(19) 0.53623(13) 0.13443(12) 0.0368(5) Uani 1 1 d . . .
C1 C -0.10118(18) 0.57883(13) 0.17889(12) 0.0356(5) Uani 1 1 d . . .
C2 C -0.2151(2) 0.55518(15) 0.17762(14) 0.0481(6) Uani 1 1 d . . .
H4 H -0.2583 0.5816 0.2050 0.058 Uiso 1 1 calc R . .
C3 C -0.2627(2) 0.49477(16) 0.13724(16) 0.0567(7) Uani 1 1 d . . .
H5 H -0.3367 0.4807 0.1387 0.068 Uiso 1 1 calc R . .
C4 C -0.2036(2) 0.45407(15) 0.09433(15) 0.0547(7) Uani 1 1 d . . .
H6 H -0.2375 0.4135 0.0668 0.066 Uiso 1 1 calc R . .
C5 C -0.0949(2) 0.47475(14) 0.09336(14) 0.0463(6) Uani 1 1 d . . .
H7 H -0.0549 0.4475 0.0647 0.056 Uiso 1 1 calc R . .
C8 C 0.2466(2) 0.61106(15) 0.13662(14) 0.0484(6) Uani 1 1 d . . .
C9 C 0.3364(2) 0.56551(18) 0.17175(17) 0.0611(8) Uani 1 1 d . . .
C10 C 0.4407(3) 0.5740(2) 0.1521(2) 0.0859(11) Uani 1 1 d . . .
H10 H 0.5019 0.5441 0.1747 0.103 Uiso 1 1 calc R . .
C11 C 0.4556(3) 0.6249(3) 0.1007(3) 0.0975(14) Uani 1 1 d . . .
H11 H 0.5269 0.6302 0.0894 0.117 Uiso 1 1 calc R . .
C12 C 0.3670(4) 0.6681(2) 0.0654(2) 0.0837(12) Uani 1 1 d . . .
H12 H 0.3787 0.7024 0.0301 0.100 Uiso 1 1 calc R . .
C13 C 0.2579(3) 0.66201(18) 0.08140(16) 0.0616(8) Uani 1 1 d . . .
C14 C 0.1579(3) 0.7042(2) 0.03862(18) 0.0787(10) Uani 1 1 d . . .
H14A H 0.1168 0.6738 -0.0012 0.118 Uiso 1 1 calc R . .
H14B H 0.1840 0.7486 0.0186 0.118 Uiso 1 1 calc R . .
H14C H 0.1084 0.7174 0.0709 0.118 Uiso 1 1 calc R . .
C15 C 0.3223(3) 0.5096(2) 0.2293(2) 0.0788(10) Uani 1 1 d . . .
H15A H 0.2843 0.5324 0.2642 0.118 Uiso 1 1 calc R . .
H15B H 0.3961 0.4920 0.2550 0.118 Uiso 1 1 calc R . .
H15C H 0.2776 0.4684 0.2057 0.118 Uiso 1 1 calc R . .
C16 C -0.11953(18) 0.67971(13) 0.25952(13) 0.0381(5) Uani 1 1 d . . .
C17 C -0.1214(2) 0.65940(14) 0.33265(14) 0.0449(6) Uani 1 1 d . . .
C18 C -0.1830(3) 0.70339(18) 0.37161(17) 0.0625(8) Uani 1 1 d . . .
H18 H -0.1849 0.6906 0.4201 0.075 Uiso 1 1 calc R . .
C19 C -0.2408(3) 0.76503(19) 0.3403(2) 0.0729(9) Uani 1 1 d . . .
H19 H -0.2824 0.7933 0.3672 0.087 Uiso 1 1 calc R . .
C20 C -0.2376(3) 0.78507(18) 0.2696(2) 0.0697(9) Uani 1 1 d . . .
H20 H -0.2761 0.8277 0.2492 0.084 Uiso 1 1 calc R . .
C21 C -0.1781(2) 0.74334(16) 0.22754(16) 0.0535(7) Uani 1 1 d . . .
C22 C -0.0575(2) 0.59141(17) 0.36924(15) 0.0569(7) Uani 1 1 d . . .
H22 H -0.0194 0.5683 0.3332 0.068 Uiso 1 1 calc R . .
C23 C -0.1363(4) 0.5340(2) 0.3910(3) 0.1010(13) Uani 1 1 d . . .
H23A H -0.1745 0.5552 0.4266 0.151 Uiso 1 1 calc R . .
H23B H -0.0924 0.4916 0.4125 0.151 Uiso 1 1 calc R . .
H23C H -0.1917 0.5187 0.3478 0.151 Uiso 1 1 calc R . .
C24 C 0.0345(4) 0.6143(3) 0.4364(2) 0.1094(15) Uani 1 1 d . . .
H24A H 0.0860 0.6488 0.4212 0.164 Uiso 1 1 calc R . .
H24B H 0.0761 0.5710 0.4578 0.164 Uiso 1 1 calc R . .
H24C H -0.0005 0.6375 0.4726 0.164 Uiso 1 1 calc R . .
C25 C -0.1758(4) 0.7677(2) 0.1490(2) 0.0887(12) Uani 1 1 d . . .
H25 H -0.1341 0.7296 0.1278 0.106 Uiso 1 1 calc R . .
C26 C -0.2928(4) 0.7743(3) 0.0992(3) 0.1331(19) Uani 1 1 d . . .
H26A H -0.3325 0.7278 0.0985 0.200 Uiso 1 1 calc R . .
H26B H -0.2857 0.7864 0.0498 0.200 Uiso 1 1 calc R . .
H26C H -0.3347 0.8128 0.1174 0.200 Uiso 1 1 calc R . .
C27 C -0.1121(5) 0.8401(4) 0.1493(3) 0.180(3) Uani 1 1 d . . .
H27A H -0.1530 0.8792 0.1676 0.271 Uiso 1 1 calc R . .
H27B H -0.1056 0.8518 0.0997 0.271 Uiso 1 1 calc R . .
H27C H -0.0372 0.8355 0.1808 0.271 Uiso 1 1 calc R . .
C28 C 0.3076(2) 0.80935(16) 0.23686(15) 0.0529(7) Uani 1 1 d . . .
C29 C 0.2373(3) 0.8348(2) 0.17222(18) 0.0783(10) Uani 1 1 d . . .
H29 H 0.1647 0.8145 0.1563 0.094 Uiso 1 1 calc R . .
C30 C 0.2734(4) 0.8900(3) 0.1308(2) 0.1080(15) Uani 1 1 d . . .
H30 H 0.2252 0.9067 0.0873 0.130 Uiso 1 1 calc R . .
C31 C 0.3796(4) 0.9202(3) 0.1535(2) 0.1054(15) Uani 1 1 d . . .
H31 H 0.4040 0.9567 0.1249 0.126 Uiso 1 1 calc R . .
C32 C 0.4502(3) 0.8971(2) 0.2180(2) 0.0872(11) Uani 1 1 d . . .
H32 H 0.5220 0.9185 0.2339 0.105 Uiso 1 1 calc R . .
C33 C 0.4142(3) 0.84157(19) 0.25965(19) 0.0697(9) Uani 1 1 d . . .
H33 H 0.4624 0.8258 0.3035 0.084 Uiso 1 1 calc R . .
C34 C 0.3674(2) 0.68545(17) 0.34046(17) 0.0584(7) Uani 1 1 d . . .
C35 C 0.4620(3) 0.66999(19) 0.3112(2) 0.0706(9) Uani 1 1 d . . .
H35 H 0.4690 0.6920 0.2669 0.085 Uiso 1 1 calc R . .
C36 C 0.5458(3) 0.6220(3) 0.3478(3) 0.0956(13) Uani 1 1 d . . .
H36 H 0.6084 0.6115 0.3275 0.115 Uiso 1 1 calc R . .
C37 C 0.5378(4) 0.5903(3) 0.4123(3) 0.1129(16) Uani 1 1 d . . .
H37 H 0.5952 0.5585 0.4366 0.135 Uiso 1 1 calc R . .
C38 C 0.4463(4) 0.6044(3) 0.4425(3) 0.1177(16) Uani 1 1 d . . .
H38 H 0.4412 0.5821 0.4871 0.141 Uiso 1 1 calc R . .
C39 C 0.3604(4) 0.6523(2) 0.4066(2) 0.0930(12) Uani 1 1 d . . .
H39 H 0.2980 0.6619 0.4274 0.112 Uiso 1 1 calc R . .
C40 C 0.2089(2) 0.79919(16) 0.36109(14) 0.0495(6) Uani 1 1 d . . .
C41 C 0.2902(3) 0.8345(2) 0.41513(18) 0.0737(9) Uani 1 1 d . . .
H41 H 0.3673 0.8245 0.4189 0.088 Uiso 1 1 calc R . .
C42 C 0.2576(4) 0.8844(2) 0.46347(18) 0.0859(11) Uani 1 1 d . . .
H42 H 0.3128 0.9084 0.4990 0.103 Uiso 1 1 calc R . .
C43 C 0.1439(4) 0.8988(2) 0.45932(19) 0.0805(10) Uani 1 1 d . . .
H43 H 0.1223 0.9328 0.4916 0.097 Uiso 1 1 calc R . .
C44 C 0.0634(3) 0.8633(2) 0.40806(19) 0.0744(9) Uani 1 1 d . . .
H44 H -0.0137 0.8721 0.4057 0.089 Uiso 1 1 calc R . .
C45 C 0.0957(3) 0.81369(17) 0.35904(16) 0.0584(7) Uani 1 1 d . . .
H45 H 0.0397 0.7897 0.3240 0.070 Uiso 1 1 calc R . .

loop_
_atom_site_aniso_label
_atom_site_aniso_U_11
_atom_site_aniso_U_22
_atom_site_aniso_U_33
_atom_site_aniso_U_23
_atom_site_aniso_U_13
_atom_site_aniso_U_12
Ni1 0.03715(18) 0.0436(2) 0.04355(19) -0.01129(14) 0.01423(13) -0.00601(14)
P1 0.0422(4) 0.0546(4) 0.0502(4) -0.0122(3) 0.0152(3) -0.0092(3)
N2 0.0398(10) 0.0446(12) 0.0433(11) -0.0059(9) 0.0191(9) -0.0035(9)
N1 0.0331(9) 0.0399(11) 0.0368(10) -0.0053(9) 0.0117(8) -0.0009(9)
C7 0.0471(13) 0.0409(14) 0.0376(12) -0.0037(10) 0.0169(10) 0.0052(11)
C6 0.0424(12) 0.0328(13) 0.0349(11) -0.0008(10) 0.0078(10) 0.0012(10)
C1 0.0349(11) 0.0368(13) 0.0343(11) 0.0030(10) 0.0061(9) 0.0011(10)
C2 0.0392(13) 0.0497(16) 0.0561(15) -0.0101(12) 0.0124(11) -0.0012(12)
C3 0.0413(14) 0.0565(18) 0.0720(19) -0.0067(15) 0.0118(13) -0.0100(13)
C4 0.0604(17) 0.0404(15) 0.0599(16) -0.0107(13) 0.0061(13) -0.0107(13)
C5 0.0552(15) 0.0392(14) 0.0443(13) -0.0043(11) 0.0106(12) 0.0005(12)
C8 0.0476(14) 0.0528(16) 0.0522(15) -0.0189(13) 0.0266(12) -0.0114(13)
C9 0.0499(16) 0.066(2) 0.0738(19) -0.0208(16) 0.0269(14) -0.0014(15)
C10 0.0519(18) 0.110(3) 0.104(3) -0.033(2) 0.0356(19) -0.0018(19)
C11 0.067(2) 0.137(4) 0.105(3) -0.045(3) 0.054(2) -0.034(3)
C12 0.098(3) 0.098(3) 0.073(2) -0.025(2) 0.057(2) -0.043(2)
C13 0.077(2) 0.066(2) 0.0511(16) -0.0173(14) 0.0340(15) -0.0206(16)
C14 0.114(3) 0.072(2) 0.0579(19) -0.0016(17) 0.0367(19) -0.011(2)
C15 0.0626(19) 0.073(2) 0.101(3) 0.002(2) 0.0177(18) 0.0118(17)
C16 0.0297(11) 0.0402(14) 0.0456(13) -0.0087(11) 0.0107(10) -0.0011(10)
C17 0.0437(13) 0.0482(15) 0.0463(14) -0.0079(11) 0.0173(11) -0.0027(11)
C18 0.0707(19) 0.067(2) 0.0583(17) -0.0135(15) 0.0332(15) 0.0004(17)
C19 0.076(2) 0.065(2) 0.089(2) -0.0237(19) 0.0430(18) 0.0079(17)
C20 0.0672(19) 0.0527(19) 0.094(2) -0.0025(17) 0.0288(18) 0.0218(15)
C21 0.0500(15) 0.0509(17) 0.0610(17) 0.0012(13) 0.0156(13) 0.0106(13)
C22 0.0615(17) 0.0668(19) 0.0458(15) 0.0071(13) 0.0189(13) 0.0096(15)
C23 0.097(3) 0.078(3) 0.133(3) 0.040(3) 0.035(3) 0.006(2)
C24 0.103(3) 0.111(3) 0.094(3) 0.020(3) -0.021(2) -0.002(3)
C25 0.106(3) 0.088(3) 0.076(2) 0.030(2) 0.029(2) 0.053(2)
C26 0.139(4) 0.152(5) 0.088(3) 0.020(3) -0.019(3) -0.021(4)
C27 0.149(5) 0.242(8) 0.138(5) 0.102(5) 0.007(4) -0.074(5)
C28 0.0515(15) 0.0576(18) 0.0542(16) -0.0171(13) 0.0217(13) -0.0131(13)
C29 0.087(2) 0.085(3) 0.062(2) -0.0043(18) 0.0140(17) -0.031(2)
C30 0.134(4) 0.116(4) 0.070(2) 0.015(2) 0.012(2) -0.047(3)
C31 0.136(4) 0.098(3) 0.093(3) 0.000(2) 0.046(3) -0.054(3)
C32 0.086(2) 0.084(3) 0.100(3) -0.019(2) 0.039(2) -0.039(2)
C33 0.065(2) 0.071(2) 0.076(2) -0.0132(17) 0.0211(16) -0.0191(16)
C34 0.0475(15) 0.0623(19) 0.0638(18) -0.0130(15) 0.0090(13) -0.0067(14)
C35 0.0539(17) 0.070(2) 0.090(2) -0.0110(18) 0.0199(16) -0.0022(16)
C36 0.056(2) 0.101(3) 0.128(4) -0.016(3) 0.017(2) 0.006(2)
C37 0.086(3) 0.122(4) 0.119(4) -0.004(3) -0.003(3) 0.030(3)
C38 0.124(4) 0.138(4) 0.088(3) 0.022(3) 0.015(3) 0.039(3)
C39 0.088(3) 0.114(3) 0.082(3) 0.012(2) 0.029(2) 0.024(2)
C40 0.0549(16) 0.0517(16) 0.0443(14) -0.0098(12) 0.0159(12) -0.0100(13)
C41 0.069(2) 0.088(3) 0.0646(19) -0.0270(18) 0.0163(16) -0.0210(18)
C42 0.109(3) 0.091(3) 0.0575(19) -0.0305(18) 0.0171(19) -0.033(2)
C43 0.118(3) 0.068(2) 0.065(2) -0.0200(17) 0.041(2) -0.010(2)
C44 0.084(2) 0.070(2) 0.077(2) -0.0143(18) 0.0334(19) 0.0073(19)
C45 0.0617(17) 0.0575(18) 0.0579(17) -0.0138(14) 0.0176(14) -0.0071(14)

loop_
_atom_type_symbol
_atom_type_description
_atom_type_scat_dispersion_real
_atom_type_scat_dispersion_imag
_atom_type_scat_source
C C 0.0033 0.0016 'International Tables Vol C Tables 4.2.6.8 and 6.1.1.4'
H H 0.0000 0.0000 'International Tables Vol C Tables 4.2.6.8 and 6.1.1.4'
N N 0.0061 0.0033 'International Tables Vol C Tables 4.2.6.8 and 6.1.1.4'
P P 0.1023 0.0942 'International Tables Vol C Tables 4.2.6.8 and 6.1.1.4'
Ni Ni 0.3393 1.1124 'International Tables Vol C Tables 4.2.6.8 and 6.1.1.4'

loop_
_geom_angle_atom_site_label_1
_geom_angle_atom_site_label_2
_geom_angle_atom_site_label_3
_geom_angle
_geom_angle_site_symmetry_1
_geom_angle_site_symmetry_3
_geom_angle_publ_flag
N1 Ni1 N2 95.27(8) . . ?
N1 Ni1 P1 151.49(6) . . ?
N2 Ni1 P1 112.97(6) . . ?
C34 P1 C40 103.41(13) . . ?
C34 P1 C28 105.55(14) . . ?
C40 P1 C28 100.10(13) . . ?
C34 P1 Ni1 114.46(10) . . ?
C40 P1 Ni1 112.25(9) . . ?
C28 P1 Ni1 119.07(9) . . ?
C7 N2 C8 115.3(2) . . ?
C7 N2 Ni1 123.07(16) . . ?
C8 N2 Ni1 121.61(16) . . ?
C1 N1 C16 118.60(19) . . ?
C1 N1 Ni1 127.67(15) . . ?
C16 N1 Ni1 113.72(14) . . ?
N2 C7 C6 127.8(2) . . ?
N2 C7 H1 116.1 . . ?
C6 C7 H1 116.1 . . ?
C5 C6 C7 116.3(2) . . ?
C5 C6 C1 119.5(2) . . ?
C7 C6 C1 124.1(2) . . ?
N1 C1 C2 122.6(2) . . ?
N1 C1 C6 121.4(2) . . ?
C2 C1 C6 115.9(2) . . ?
C3 C2 C1 121.8(2) . . ?
C3 C2 H4 119.1 . . ?
C1 C2 H4 119.1 . . ?
C2 C3 C4 121.8(3) . . ?
C2 C3 H5 119.1 . . ?
C4 C3 H5 119.1 . . ?
C5 C4 C3 118.5(2) . . ?
C5 C4 H6 120.7 . . ?
C3 C4 H6 120.7 . . ?
C4 C5 C6 122.3(2) . . ?
C4 C5 H7 118.8 . . ?
C6 C5 H7 118.8 . . ?
C9 C8 C13 122.3(3) . . ?
C9 C8 N2 119.2(2) . . ?
C13 C8 N2 118.5(3) . . ?
C10 C9 C8 117.6(3) . . ?
C10 C9 C15 120.6(3) . . ?
C8 C9 C15 121.8(3) . . ?
C11 C10 C9 121.5(4) . . ?
C11 C10 H10 119.2 . . ?
C9 C10 H10 119.2 . . ?
C10 C11 C12 120.6(3) . . ?
C10 C11 H11 119.7 . . ?
C12 C11 H11 119.7 . . ?
C11 C12 C13 121.3(4) . . ?
C11 C12 H12 119.4 . . ?
C13 C12 H12 119.4 . . ?
C8 C13 C12 116.6(3) . . ?
C8 C13 C14 121.5(3) . . ?
C12 C13 C14 121.8(3) . . ?
C13 C14 H14A 109.5 . . ?
C13 C14 H14B 109.5 . . ?
H14A C14 H14B 109.5 . . ?
C13 C14 H14C 109.5 . . ?
H14A C14 H14C 109.5 . . ?
H14B C14 H14C 109.5 . . ?
C9 C15 H15A 109.5 . . ?
C9 C15 H15B 109.5 . . ?
H15A C15 H15B 109.5 . . ?
C9 C15 H15C 109.5 . . ?
H15A C15 H15C 109.5 . . ?
H15B C15 H15C 109.5 . . ?
C21 C16 C17 120.2(2) . . ?
C21 C16 N1 120.0(2) . . ?
C17 C16 N1 119.7(2) . . ?
C18 C17 C16 118.4(3) . . ?
C18 C17 C22 120.1(3) . . ?
C16 C17 C22 121.5(2) . . ?
C19 C18 C17 121.4(3) . . ?
C19 C18 H18 119.3 . . ?
C17 C18 H18 119.3 . . ?
C20 C19 C18 120.0(3) . . ?
C20 C19 H19 120.0 . . ?
C18 C19 H19 120.0 . . ?
C19 C20 C21 121.4(3) . . ?
C19 C20 H20 119.3 . . ?
C21 C20 H20 119.3 . . ?
C20 C21 C16 118.5(3) . . ?
C20 C21 C25 120.0(3) . . ?
C16 C21 C25 121.5(2) . . ?
C23 C22 C17 112.5(3) . . ?
C23 C22 C24 110.5(3) . . ?
C17 C22 C24 110.4(3) . . ?
C23 C22 H22 107.7 . . ?
C17 C22 H22 107.7 . . ?
C24 C22 H22 107.7 . . ?
C22 C23 H23A 109.5 . . ?
C22 C23 H23B 109.5 . . ?
H23A C23 H23B 109.5 . . ?
C22 C23 H23C 109.5 . . ?
H23A C23 H23C 109.5 . . ?
H23B C23 H23C 109.5 . . ?
C22 C24 H24A 109.5 . . ?
C22 C24 H24B 109.5 . . ?
H24A C24 H24B 109.5 . . ?
C22 C24 H24C 109.5 . . ?
H24A C24 H24C 109.5 . . ?
H24B C24 H24C 109.5 . . ?
C26 C25 C27 109.7(4) . . ?
C26 C25 C21 113.3(4) . . ?
C27 C25 C21 111.1(4) . . ?
C26 C25 H25 107.5 . . ?
C27 C25 H25 107.5 . . ?
C21 C25 H25 107.5 . . ?
C25 C26 H26A 109.5 . . ?
C25 C26 H26B 109.5 . . ?
H26A C26 H26B 109.5 . . ?
C25 C26 H26C 109.5 . . ?
H26A C26 H26C 109.5 . . ?
H26B C26 H26C 109.5 . . ?
C25 C27 H27A 109.5 . . ?
C25 C27 H27B 109.5 . . ?
H27A C27 H27B 109.5 . . ?
C25 C27 H27C 109.5 . . ?
H27A C27 H27C 109.5 . . ?
H27B C27 H27C 109.5 . . ?
C29 C28 C33 118.2(3) . . ?
C29 C28 P1 116.3(2) . . ?
C33 C28 P1 125.3(2) . . ?
C28 C29 C30 120.7(3) . . ?
C28 C29 H29 119.6 . . ?
C30 C29 H29 119.6 . . ?
C31 C30 C29 120.2(4) . . ?
C31 C30 H30 119.9 . . ?
C29 C30 H30 119.9 . . ?
C30 C31 C32 120.3(4) . . ?
C30 C31 H31 119.8 . . ?
C32 C31 H31 119.8 . . ?
C31 C32 C33 119.6(3) . . ?
C31 C32 H32 120.2 . . ?
C33 C32 H32 120.2 . . ?
C28 C33 C32 120.9(3) . . ?
C28 C33 H33 119.5 . . ?
C32 C33 H33 119.5 . . ?
C39 C34 C35 118.3(3) . . ?
C39 C34 P1 119.2(3) . . ?
C35 C34 P1 122.1(3) . . ?
C36 C35 C34 120.3(4) . . ?
C36 C35 H35 119.9 . . ?
C34 C35 H35 119.9 . . ?
C37 C36 C35 120.7(4) . . ?
C37 C36 H36 119.7 . . ?
C35 C36 H36 119.7 . . ?
C36 C37 C38 120.5(4) . . ?
C36 C37 H37 119.7 . . ?
C38 C37 H37 119.7 . . ?
C37 C38 C39 119.9(4) . . ?
C37 C38 H38 120.0 . . ?
C39 C38 H38 120.0 . . ?
C34 C39 C38 120.3(4) . . ?
C34 C39 H39 119.9 . . ?
C38 C39 H39 119.9 . . ?
C45 C40 C41 117.9(3) . . ?
C45 C40 P1 119.2(2) . . ?
C41 C40 P1 122.8(2) . . ?
C42 C41 C40 120.4(3) . . ?
C42 C41 H41 119.8 . . ?
C40 C41 H41 119.8 . . ?
C43 C42 C41 120.4(3) . . ?
C43 C42 H42 119.8 . . ?
C41 C42 H42 119.8 . . ?
C44 C43 C42 119.8(3) . . ?
C44 C43 H43 120.1 . . ?
C42 C43 H43 120.1 . . ?
C43 C44 C45 120.0(3) . . ?
C43 C44 H44 120.0 . . ?
C45 C44 H44 120.0 . . ?
C40 C45 C44 121.5(3) . . ?
C40 C45 H45 119.3 . . ?
C44 C45 H45 119.3 . . ?

loop_
_geom_bond_atom_site_label_1
_geom_bond_atom_site_label_2
_geom_bond_distance
_geom_bond_site_symmetry_2
_geom_bond_publ_flag
Ni1 N1 1.899(2) . ?
Ni1 N2 1.933(2) . ?
Ni1 P1 2.2096(9) . ?
P1 C34 1.831(3) . ?
P1 C40 1.832(3) . ?
P1 C28 1.836(3) . ?
N2 C7 1.298(3) . ?
N2 C8 1.437(3) . ?
N1 C1 1.344(3) . ?
N1 C16 1.432(3) . ?
C7 C6 1.426(3) . ?
C7 H1 0.9300 . ?
C6 C5 1.414(3) . ?
C6 C1 1.433(3) . ?
C1 C2 1.428(3) . ?
C2 C3 1.368(4) . ?
C2 H4 0.9300 . ?
C3 C4 1.384(4) . ?
C3 H5 0.9300 . ?
C4 C5 1.361(4) . ?
C4 H6 0.9300 . ?
C5 H7 0.9300 . ?
C8 C9 1.394(4) . ?
C8 C13 1.399(4) . ?
C9 C10 1.387(4) . ?
C9 C15 1.500(5) . ?
C10 C11 1.359(6) . ?
C10 H10 0.9300 . ?
C11 C12 1.361(6) . ?
C11 H11 0.9300 . ?
C12 C13 1.409(5) . ?
C12 H12 0.9300 . ?
C13 C14 1.490(5) . ?
C14 H14A 0.9600 . ?
C14 H14B 0.9600 . ?
C14 H14C 0.9600 . ?
C15 H15A 0.9600 . ?
C15 H15B 0.9600 . ?
C15 H15C 0.9600 . ?
C16 C21 1.402(4) . ?
C16 C17 1.405(3) . ?
C17 C18 1.387(4) . ?
C17 C22 1.519(4) . ?
C18 C19 1.366(5) . ?
C18 H18 0.9300 . ?
C19 C20 1.363(5) . ?
C19 H19 0.9300 . ?
C20 C21 1.386(4) . ?
C20 H20 0.9300 . ?
C21 C25 1.521(4) . ?
C22 C23 1.513(5) . ?
C22 C24 1.524(5) . ?
C22 H22 0.9800 . ?
C23 H23A 0.9600 . ?
C23 H23B 0.9600 . ?
C23 H23C 0.9600 . ?
C24 H24A 0.9600 . ?
C24 H24B 0.9600 . ?
C24 H24C 0.9600 . ?
C25 C26 1.504(6) . ?
C25 C27 1.509(7) . ?
C25 H25 0.9800 . ?
C26 H26A 0.9600 . ?
C26 H26B 0.9600 . ?
C26 H26C 0.9600 . ?
C27 H27A 0.9600 . ?
C27 H27B 0.9600 . ?
C27 H27C 0.9600 . ?
C28 C29 1.378(4) . ?
C28 C33 1.383(4) . ?
C29 C30 1.380(5) . ?
C29 H29 0.9300 . ?
C30 C31 1.363(6) . ?
C30 H30 0.9300 . ?
C31 C32 1.366(6) . ?
C31 H31 0.9300 . ?
C32 C33 1.385(5) . ?
C32 H32 0.9300 . ?
C33 H33 0.9300 . ?
C34 C39 1.379(5) . ?
C34 C35 1.389(4) . ?
C35 C36 1.382(5) . ?
C35 H35 0.9300 . ?
C36 C37 1.344(6) . ?
C36 H36 0.9300 . ?
C37 C38 1.362(6) . ?
C37 H37 0.9300 . ?
C38 C39 1.394(6) . ?
C38 H38 0.9300 . ?
C39 H39 0.9300 . ?
C40 C45 1.376(4) . ?
C40 C41 1.386(4) . ?
C41 C42 1.383(5) . ?
C41 H41 0.9300 . ?
C42 C43 1.375(5) . ?
C42 H42 0.9300 . ?
C43 C44 1.354(5) . ?
C43 H43 0.9300 . ?
C44 C45 1.386(4) . ?
C44 H44 0.9300 . ?
C45 H45 0.9300 . ?
